data_4317807
loop_
_publ_author_name
'M. Ryazanov'
'V. Nikiforov'
'F. Lloret'
'M. Julve'
'N. Kuzmina'
'A. Gleizes'

_publ_section_title
;
 Magnetically Isolated CuIIGdIII Pairs in the Series [Cu(acacen)Gd(pta)3],
 [Cu(acacen)Gd(hfa)3], [Cu(salen)Gd(pta)3], and [Cu(salen)Gd(hfa)3],
 [acacen =N,N'-Ethylenebis(acetylacetoniminate(-)), salen
 =N,N'-Ethylenebis(salicylideniminate(-)), hfa =
 1,1,1,5,5,5-Hexafluoropentane-2,4-dionate(-), pta =
 1,1,1-Trifluoro-5,5-dimethylhexane-2,4-dionate(-)]
;
_journal_name_full 'Inorganic Chemistry'
_journal_page_first 1816
_journal_page_last 1823
_journal_paper_doi 10.1021/ic0110777
_journal_volume 41
_journal_year 2002
_chemical_formula_sum 'C40 H44 Cu F9 Gd N2 O8'
_chemical_formula_weight 1072.56
_chemical_name_common '[Cu(salen)Gd(pta)3]'
_chemical_name_systematic
;
  [N,N'-ethylenebis(salicylideniminato)copper(II)]tris(5,5-dimethyl-1,1 
,1-trifluoro-2,4-hexanedionato)gadolinium(III)
;
_space_group_IT_number 2
_symmetry_cell_setting triclinic
_symmetry_space_group_name_Hall '-P 1'
_symmetry_space_group_name_H-M 'P -1'
_atom_sites_solution_hydrogens geom
_atom_sites_solution_primary Patterson
_atom_sites_solution_secondary difmap
_audit_creation_method SHELXL-97
_cell_angle_alpha 90.671(14)
_cell_angle_beta 100.588(13)
_cell_angle_gamma 103.684(12)
_cell_formula_units_Z 2
_cell_length_a 9.8616(10)
_cell_length_b 12.1976(13)
_cell_length_c 18.419(2)
_cell_measurement_reflns_used 8000
_cell_measurement_temperature 120
_cell_measurement_theta_max 24.1
_cell_measurement_theta_min 2.0
_cell_volume 2112.5(4)
_computing_structure_refinement 'SHELXL-97 (Sheldrick, 1997)'
_computing_structure_solution 'SHELXS-97 (Sheldrick, 1990)'
_diffrn_ambient_temperature 120
_diffrn_measured_fraction_theta_full 0.939
_diffrn_measured_fraction_theta_max 0.939
_diffrn_measurement_device_type IPDS
_diffrn_radiation_monochromator graphite
_diffrn_radiation_source 'fine-focus sealed tube'
_diffrn_radiation_type MoK\a
_diffrn_radiation_wavelength 0.71073
_diffrn_reflns_av_R_equivalents 0.0286
_diffrn_reflns_av_sigmaI/netI 0.0255
_diffrn_reflns_limit_h_max 11
_diffrn_reflns_limit_h_min -11
_diffrn_reflns_limit_k_max 13
_diffrn_reflns_limit_k_min -13
_diffrn_reflns_limit_l_max 21
_diffrn_reflns_limit_l_min -21
_diffrn_reflns_number 17111
_diffrn_reflns_theta_full 24.09
_diffrn_reflns_theta_max 24.09
_diffrn_reflns_theta_min 2.11
_exptl_absorpt_coefficient_mu 2.152
_exptl_crystal_colour light_purple
_exptl_crystal_density_diffrn 1.686
_exptl_crystal_density_method 'not measured'
_exptl_crystal_F_000 1072
_exptl_crystal_size_max 0.23
_exptl_crystal_size_mid 0.18
_exptl_crystal_size_min 0.08
_refine_diff_density_max 0.801
_refine_diff_density_min -1.320
_refine_diff_density_rms 0.081
_refine_ls_extinction_method none
_refine_ls_goodness_of_fit_ref 1.026
_refine_ls_hydrogen_treatment mixed
_refine_ls_matrix_type full
_refine_ls_number_parameters 526
_refine_ls_number_reflns 6286
_refine_ls_number_restraints 0
_refine_ls_restrained_S_all 1.026
_refine_ls_R_factor_all 0.0248
_refine_ls_R_factor_gt 0.0218
_refine_ls_shift/su_max 0.336
_refine_ls_shift/su_mean 0.027
_refine_ls_structure_factor_coef Fsqd
_refine_ls_weighting_details 'w=1/[\s^2^(Fo^2^)+(0.0400P)^2^+0.0000P] where P=(Fo^2^+2Fc^2^)/3'
_refine_ls_weighting_scheme calc
_refine_ls_wR_factor_gt 0.0543
_refine_ls_wR_factor_ref 0.0553
_reflns_number_gt 5756
_reflns_number_total 6286
_reflns_threshold_expression >2sigma(I)
_cod_data_source_file ic0110777_1.cif
_cod_data_source_block cusgdp(1)
_cod_depositor_comments
;
The following automatic conversions were performed:

'_refine_ls_weighting_scheme' value 'calc
w=1/[\s^2^(Fo^2^)+(0.0400P)^2^+0.0000P] where P=(Fo^2^+2Fc^2^)/3' was
changed to 'calc'. New tag '_refine_ls_weighting_details' was
created. The value of the new tag was set to
'w=1/[\s^2^(Fo^2^)+(0.0400P)^2^+0.0000P] where P=(Fo^2^+2Fc^2^)/3'.

Automatic conversion script
Id: cif_fix_values 3143 2015-03-26 13:38:13Z robertas 
;
_cod_database_code 4317807

loop_
_symmetry_equiv_pos_as_xyz
'x, y, z'
'-x, -y, -z'

loop_
_atom_site_label
_atom_site_type_symbol
_atom_site_fract_x
_atom_site_fract_y
_atom_site_fract_z
_atom_site_U_iso_or_equiv
_atom_site_adp_type
_atom_site_occupancy
_atom_site_calc_flag
_atom_site_refinement_flags
_atom_site_disorder_assembly
_atom_site_disorder_group
Gd Gd 0.218548(13) 0.210202(9) 0.226688(6) 0.01207(6) Uani 1 d . . .
Cu Cu 0.19677(4) 0.22450(2) 0.046892(16) 0.01704(9) Uani 1 d . . .
O2 O 0.34666(19) 0.22333(14) 0.12890(9) 0.0163(4) Uani 1 d . . .
O1 O 0.0673(2) 0.13769(14) 0.10372(9) 0.0164(4) Uani 1 d . . .
N2 N 0.3212(3) 0.32315(18) -0.00709(12) 0.0226(5) Uani 1 d . . .
N1 N 0.0614(3) 0.20607(18) -0.04453(12) 0.0212(5) Uani 1 d . . .
C1 C -0.0676(3) 0.0841(2) 0.07595(15) 0.0170(6) Uani 1 d . . .
C2 C -0.1523(3) 0.0294(2) 0.12387(16) 0.0228(6) Uani 1 d . . .
H2 H -0.1150 0.0343 0.1743 0.034 Uiso 1 calc R . .
C3 C -0.2904(3) -0.0317(2) 0.09824(17) 0.0267(7) Uani 1 d . . .
H3 H -0.3447 -0.0663 0.1317 0.040 Uiso 1 calc R . .
C4 C -0.3489(3) -0.0422(2) 0.02350(18) 0.0285(7) Uani 1 d . . .
H4 H -0.4403 -0.0864 0.0063 0.043 Uiso 1 calc R . .
C5 C -0.2703(3) 0.0132(2) -0.02446(17) 0.0264(7) Uani 1 d . . .
H5 H -0.3103 0.0078 -0.0746 0.040 Uiso 1 calc R . .
C6 C -0.1299(3) 0.0788(2) -0.00027(15) 0.0201(6) Uani 1 d . . .
C7 C -0.0627(3) 0.1383(2) -0.05563(15) 0.0229(6) Uani 1 d . . .
H7 H -0.1134 0.1268 -0.1040 0.034 Uiso 1 calc R . .
C8 C 0.4855(3) 0.2503(2) 0.12767(14) 0.0179(6) Uani 1 d . . .
C9 C 0.5792(3) 0.2197(2) 0.18563(15) 0.0200(6) Uani 1 d . . .
H9 H 0.5439 0.1822 0.2245 0.030 Uiso 1 calc R . .
C10 C 0.7236(3) 0.2442(2) 0.18633(17) 0.0268(7) Uani 1 d . . .
H10 H 0.7841 0.2233 0.2258 0.040 Uiso 1 calc R . .
C11 C 0.7798(3) 0.2993(2) 0.12928(18) 0.0302(7) Uani 1 d . . .
H11 H 0.8770 0.3149 0.1299 0.045 Uiso 1 calc R . .
C12 C 0.6899(3) 0.3305(2) 0.07220(17) 0.0280(7) Uani 1 d . . .
H12 H 0.7274 0.3675 0.0338 0.042 Uiso 1 calc R . .
C13 C 0.5419(3) 0.3083(2) 0.06956(15) 0.0218(6) Uani 1 d . . .
C14 C 0.4569(3) 0.3443(2) 0.00690(16) 0.0247(7) Uani 1 d . . .
H14 H 0.5047 0.3868 -0.0264 0.037 Uiso 1 calc R . .
C15 C 0.1210(4) 0.2605(2) -0.10618(15) 0.0280(7) Uani 1 d . . .
H151 H 0.0487 0.2858 -0.1402 0.042 Uiso 1 calc R . .
H152 H 0.1563 0.2077 -0.1330 0.042 Uiso 1 calc R . .
C16 C 0.2413(4) 0.3603(2) -0.07321(16) 0.0303(7) Uani 1 d . . .
H161 H 0.3026 0.3847 -0.1085 0.045 Uiso 1 calc R . .
H162 H 0.2038 0.4230 -0.0603 0.045 Uiso 1 calc R . .
O1A O 0.1546(2) 0.35916(14) 0.15324(9) 0.0166(4) Uani 1 d . . .
O2A O 0.0980(2) 0.30946(14) 0.29154(10) 0.0198(4) Uani 1 d . . .
F1A F 0.1017(3) 0.52170(18) 0.05907(11) 0.0662(8) Uani 1 d . . .
F2A F 0.1887(3) 0.64971(14) 0.14488(11) 0.0503(6) Uani 1 d . . .
F3A F 0.3184(3) 0.55460(19) 0.10816(14) 0.0603(7) Uani 1 d . . .
C1A C 0.1902(3) 0.5465(2) 0.12258(15) 0.0237(7) Uani 1 d . . .
C2A C 0.1572(3) 0.4567(2) 0.17797(14) 0.0157(6) Uani 1 d . . .
C3A C 0.1328(3) 0.4900(2) 0.24486(15) 0.0190(6) Uani 1 d . . .
H3A H 0.1386 0.5660 0.2548 0.028 Uiso 1 calc R . .
C4A C 0.0991(3) 0.4125(2) 0.29904(15) 0.0167(6) Uani 1 d . . .
C5A C 0.0603(3) 0.4490(2) 0.37070(15) 0.0193(6) Uani 1 d . . .
C15A C 0.1654(4) 0.4183(3) 0.43423(17) 0.0336(8) Uani 1 d . . .
H11A H 0.1609 0.3390 0.4297 0.050 Uiso 1 calc R . .
H12A H 0.1415 0.4359 0.4805 0.050 Uiso 1 calc R . .
H13A H 0.2600 0.4608 0.4325 0.050 Uiso 1 calc R . .
C25A C -0.0898(3) 0.3806(2) 0.37353(17) 0.0278(7) Uani 1 d . . .
H21A H -0.0935 0.3014 0.3693 0.042 Uiso 1 calc R . .
H22A H -0.1561 0.3992 0.3334 0.042 Uiso 1 calc R . .
H23A H -0.1141 0.3983 0.4197 0.042 Uiso 1 calc R . .
C35A C 0.06593(7) 0.57495(5) 0.37773(4) 0.0311(7) Uani 1 d . . .
H31A H 0.0405 0.5922 0.4237 0.047 Uiso 1 calc R . .
H32A H 0.0004 0.5938 0.3373 0.047 Uiso 1 calc R . .
H33A H 0.1605 0.6181 0.3766 0.047 Uiso 1 calc R . .
O1B O 0.40496(7) 0.37236(5) 0.25539(4) 0.0177(4) Uani 1 d R . .
O2B O 0.34340(7) 0.20266(5) 0.34809(4) 0.0186(4) Uani 1 d R . .
F1B F 0.69210(7) 0.57394(5) 0.35681(4) 0.0294(4) Uani 1 d R . .
F2B F 0.51326(7) 0.60413(5) 0.28170(4) 0.0387(5) Uani 1 d R . .
F3B F 0.65675(7) 0.52057(5) 0.24237(4) 0.0378(5) Uani 1 d R . .
C1B C 0.59103(7) 0.52865(5) 0.29847(4) 0.0213(6) Uani 1 d R . .
C2B C 0.49677(7) 0.41390(5) 0.31193(4) 0.0156(6) Uani 1 d R . .
C3B C 0.52162(7) 0.37050(5) 0.37947(4) 0.0190(6) Uani 1 d R . .
H3B H 0.5928 0.4124 0.4165 0.028 Uiso 1 calc R . .
C4B C 0.4422(3) 0.2634(2) 0.39510(14) 0.0169(6) Uani 1 d . . .
C5B C 0.4793(3) 0.2177(2) 0.47112(15) 0.0204(6) Uani 1 d . . .
C15B C 0.4700(4) 0.3019(3) 0.53164(16) 0.0353(8) Uani 1 d . . .
H11B H 0.4935 0.2729 0.5793 0.053 Uiso 1 calc R . .
H12B H 0.3750 0.3124 0.5246 0.053 Uiso 1 calc R . .
H13B H 0.5355 0.3731 0.5288 0.053 Uiso 1 calc R . .
C25B C 0.3748(4) 0.1059(2) 0.47710(17) 0.0325(8) Uani 1 d . . .
H21B H 0.3990 0.0780 0.5251 0.049 Uiso 1 calc R . .
H22B H 0.3793 0.0520 0.4397 0.049 Uiso 1 calc R . .
H23B H 0.2802 0.1170 0.4703 0.049 Uiso 1 calc R . .
C35B C 0.6296(4) 0.2006(3) 0.48134(18) 0.0338(8) Uani 1 d . . .
H31B H 0.6542 0.1721 0.5291 0.051 Uiso 1 calc R . .
H32B H 0.6951 0.2715 0.4778 0.051 Uiso 1 calc R . .
H33B H 0.6340 0.1474 0.4436 0.051 Uiso 1 calc R . .
O1C O 0.2935(2) 0.03968(14) 0.22535(10) 0.0185(4) Uani 1 d . . .
O2C O 0.0597(2) 0.06952(13) 0.27848(10) 0.0172(4) Uani 1 d . . .
F1C F 0.4052(2) -0.13422(15) 0.19694(10) 0.0410(5) Uani 1 d . . .
F2C F 0.3489(2) -0.21580(14) 0.29297(11) 0.0403(5) Uani 1 d . . .
F3C F 0.5061(2) -0.05891(17) 0.30488(14) 0.0541(6) Uani 1 d . . .
C1C C 0.3814(3) -0.1148(2) 0.26412(16) 0.0269(7) Uani 1 d . . .
C2C C 0.2707(3) -0.0471(2) 0.26286(14) 0.0174(6) Uani 1 d . . .
C3C C 0.1632(3) -0.0833(2) 0.30198(15) 0.0214(6) Uani 1 d . . .
H3C H 0.1584 -0.1508 0.3255 0.032 Uiso 1 calc R . .
C4C C 0.0603(3) -0.0222(2) 0.30782(13) 0.0164(6) Uani 1 d . . .
C5C C -0.0594(3) -0.0692(2) 0.35022(15) 0.0193(6) Uani 1 d . . .
C15C C -0.1711(4) -0.1612(3) 0.29923(17) 0.0340(8) Uani 1 d . . .
H11C H -0.2473 -0.1929 0.3243 0.051 Uiso 1 calc R . .
H12C H -0.1278 -0.2197 0.2866 0.051 Uiso 1 calc R . .
H13C H -0.2079 -0.1286 0.2550 0.051 Uiso 1 calc R . .
C25C C -0.1270(4) 0.0248(2) 0.36896(18) 0.0298(7) Uani 1 d . . .
H21C H -0.2016 -0.0050 0.3955 0.045 Uiso 1 calc R . .
H22C H -0.1657 0.0550 0.3241 0.045 Uiso 1 calc R . .
H23C H -0.0562 0.0836 0.3991 0.045 Uiso 1 calc R . .
C35C C -0.0037(4) -0.1210(3) 0.42125(16) 0.0295(7) Uani 1 d . . .
H31C H -0.0807 -0.1500 0.4464 0.044 Uiso 1 calc R . .
H32C H 0.0675 -0.0641 0.4528 0.044 Uiso 1 calc R . .
H33C H 0.0371 -0.1813 0.4093 0.044 Uiso 1 calc R . .

loop_
_atom_site_aniso_label
_atom_site_aniso_U_11
_atom_site_aniso_U_22
_atom_site_aniso_U_33
_atom_site_aniso_U_23
_atom_site_aniso_U_13
_atom_site_aniso_U_12
Gd 0.01358(9) 0.00921(7) 0.01255(8) 0.00040(4) 0.00425(5) -0.00025(5)
Cu 0.0190(2) 0.01713(16) 0.01395(16) 0.00197(12) 0.00423(13) 0.00148(13)
O2 0.0147(11) 0.0164(8) 0.0172(9) 0.0006(7) 0.0058(7) 0.0007(7)
O1 0.0157(10) 0.0148(8) 0.0158(9) -0.0015(7) 0.0017(7) -0.0007(7)
N2 0.0324(16) 0.0177(11) 0.0182(12) 0.0047(9) 0.0094(10) 0.0033(10)
N1 0.0271(15) 0.0212(11) 0.0170(12) 0.0004(9) 0.0034(10) 0.0098(10)
C1 0.0140(15) 0.0102(11) 0.0260(14) -0.0058(10) 0.0001(11) 0.0048(10)
C2 0.0222(17) 0.0180(13) 0.0244(15) -0.0034(11) 0.0018(12) -0.0002(11)
C3 0.0184(17) 0.0212(14) 0.0395(18) -0.0025(12) 0.0065(13) 0.0024(12)
C4 0.0162(17) 0.0184(13) 0.0453(19) -0.0077(12) -0.0052(13) 0.0021(11)
C5 0.0255(18) 0.0211(14) 0.0289(16) -0.0075(12) -0.0073(13) 0.0086(12)
C6 0.0205(17) 0.0158(12) 0.0231(14) -0.0065(10) -0.0010(12) 0.0072(11)
C7 0.0305(19) 0.0211(13) 0.0173(14) -0.0059(11) -0.0038(12) 0.0134(12)
C8 0.0178(16) 0.0111(11) 0.0234(14) -0.0050(10) 0.0090(11) -0.0025(10)
C9 0.0176(16) 0.0168(12) 0.0251(15) -0.0019(10) 0.0066(11) 0.0013(11)
C10 0.0200(17) 0.0178(13) 0.0403(18) -0.0078(12) 0.0047(13) 0.0015(11)
C11 0.0175(17) 0.0233(14) 0.048(2) -0.0073(13) 0.0130(14) -0.0036(12)
C12 0.0275(18) 0.0202(13) 0.0359(17) -0.0015(12) 0.0179(14) -0.0039(12)
C13 0.0238(17) 0.0136(12) 0.0271(15) -0.0036(10) 0.0129(12) -0.0031(11)
C14 0.031(2) 0.0186(13) 0.0254(15) 0.0027(11) 0.0174(13) -0.0004(12)
C15 0.037(2) 0.0316(15) 0.0179(14) 0.0051(12) 0.0058(13) 0.0130(14)
C16 0.041(2) 0.0288(15) 0.0246(16) 0.0103(12) 0.0121(14) 0.0110(14)
O1A 0.0171(11) 0.0152(9) 0.0169(9) 0.0011(7) 0.0031(7) 0.0029(7)
O2A 0.0260(12) 0.0132(9) 0.0231(10) 0.0015(7) 0.0133(8) 0.0040(8)
F1A 0.0894(19) 0.0495(12) 0.0331(12) 0.0209(9) -0.0202(12) -0.0117(12)
F2A 0.0951(19) 0.0179(9) 0.0465(12) 0.0125(8) 0.0330(12) 0.0151(9)
F3A 0.0548(16) 0.0657(14) 0.0822(16) 0.0489(12) 0.0505(13) 0.0265(11)
C1A 0.0278(18) 0.0211(14) 0.0228(15) 0.0034(11) 0.0064(13) 0.0060(12)
C2A 0.0107(14) 0.0156(13) 0.0199(14) 0.0036(10) 0.0020(10) 0.0021(10)
C3A 0.0211(16) 0.0108(11) 0.0252(15) 0.0005(10) 0.0073(12) 0.0021(10)
C4A 0.0128(15) 0.0149(13) 0.0221(14) -0.0010(10) 0.0059(11) 0.0009(10)
C5A 0.0206(16) 0.0167(12) 0.0214(14) -0.0004(10) 0.0072(11) 0.0036(11)
C15A 0.040(2) 0.0389(17) 0.0243(16) -0.0036(13) 0.0067(14) 0.0144(15)
C25A 0.0272(19) 0.0265(15) 0.0324(17) -0.0027(12) 0.0174(13) 0.0030(13)
C35A 0.045(2) 0.0210(14) 0.0301(17) -0.0052(12) 0.0176(15) 0.0062(13)
O1B 0.0170(11) 0.0144(8) 0.0185(9) 0.0007(7) 0.0031(8) -0.0021(7)
O2B 0.0195(11) 0.0142(8) 0.0181(9) 0.0007(7) 0.0001(8) -0.0010(7)
F1B 0.0255(10) 0.0189(8) 0.0341(9) -0.0007(7) -0.0009(7) -0.0084(7)
F2B 0.0330(11) 0.0144(8) 0.0638(13) 0.0105(8) -0.0011(9) 0.0041(7)
F3B 0.0426(12) 0.0306(9) 0.0361(10) 0.0021(7) 0.0223(9) -0.0103(8)
C1B 0.0219(17) 0.0150(12) 0.0237(15) 0.0028(10) 0.0023(12) -0.0003(11)
C2B 0.0127(15) 0.0130(12) 0.0209(14) -0.0021(10) 0.0053(11) 0.0015(10)
C3B 0.0170(16) 0.0150(12) 0.0204(14) -0.0029(10) 0.0002(11) -0.0021(11)
C4B 0.0171(16) 0.0160(12) 0.0177(13) -0.0017(10) 0.0046(11) 0.0032(11)
C5B 0.0190(16) 0.0200(13) 0.0197(14) 0.0035(11) 0.0022(11) 0.0011(11)
C15B 0.053(2) 0.0326(16) 0.0170(15) -0.0001(12) 0.0013(14) 0.0089(15)
C25B 0.035(2) 0.0289(15) 0.0244(16) 0.0109(12) 0.0024(13) -0.0079(14)
C35B 0.0296(19) 0.0342(16) 0.0352(18) 0.0137(13) 0.0007(14) 0.0064(14)
O1C 0.0236(11) 0.0132(8) 0.0197(9) 0.0034(7) 0.0080(8) 0.0032(7)
O2C 0.0178(11) 0.0127(9) 0.0204(9) 0.0035(7) 0.0068(8) 0.0000(7)
F1C 0.0584(14) 0.0373(10) 0.0446(11) 0.0118(8) 0.0305(10) 0.0292(9)
F2C 0.0539(14) 0.0288(9) 0.0511(12) 0.0203(8) 0.0232(10) 0.0244(9)
F3C 0.0247(12) 0.0490(12) 0.0836(16) -0.0066(11) -0.0098(10) 0.0151(9)
C1C 0.0304(19) 0.0224(14) 0.0295(16) 0.0060(12) 0.0076(13) 0.0076(12)
C2C 0.0194(16) 0.0131(12) 0.0168(13) -0.0025(10) 0.0004(11) 0.0010(10)
C3C 0.0261(17) 0.0144(12) 0.0230(14) 0.0049(10) 0.0055(12) 0.0025(11)
C4C 0.0196(16) 0.0127(12) 0.0131(13) -0.0013(10) 0.0028(10) -0.0033(11)
C5C 0.0201(16) 0.0162(12) 0.0206(13) 0.0032(10) 0.0070(11) 0.0001(11)
C15C 0.0314(19) 0.0306(16) 0.0317(17) 0.0001(13) 0.0110(14) -0.0122(14)
C25C 0.0317(19) 0.0271(15) 0.0375(18) 0.0103(13) 0.0219(14) 0.0085(13)
C35C 0.0342(19) 0.0314(15) 0.0257(16) 0.0109(12) 0.0137(13) 0.0066(13)

loop_
_atom_type_symbol
_atom_type_description
_atom_type_scat_dispersion_real
_atom_type_scat_dispersion_imag
_atom_type_scat_source
C C 0.0033 0.0016 'International Tables Vol C Tables 4.2.6.8 and 6.1.1.4'
H H 0.0000 0.0000 'International Tables Vol C Tables 4.2.6.8 and 6.1.1.4'
F F 0.0171 0.0103 'International Tables Vol C Tables 4.2.6.8 and 6.1.1.4'
N N 0.0061 0.0033 'International Tables Vol C Tables 4.2.6.8 and 6.1.1.4'
O O 0.0106 0.0060 'International Tables Vol C Tables 4.2.6.8 and 6.1.1.4'
Cu Cu 0.3201 1.2651 'International Tables Vol C Tables 4.2.6.8 and 6.1.1.4'
Gd Gd -0.1653 3.9035 'International Tables Vol C Tables 4.2.6.8 and 6.1.1.4'

loop_
_geom_angle_atom_site_label_1
_geom_angle_atom_site_label_2
_geom_angle_atom_site_label_3
_geom_angle
_geom_angle_site_symmetry_1
_geom_angle_site_symmetry_3
_geom_angle_publ_flag
O1B Gd O2A 84.26(5) . . ?
O1B Gd O2B 71.0 . . ?
O2A Gd O2B 80.57(5) . . ?
O1B Gd O1C 114.09(5) . . ?
O2A Gd O1C 141.92(6) . . ?
O2B Gd O1C 75.23(5) . . ?
O1B Gd O2 73.72(4) . . ?
O2A Gd O2 142.94(6) . . ?
O2B Gd O2 117.98(5) . . ?
O1C Gd O2 75.07(6) . . ?
O1B Gd O2C 143.74(5) . . ?
O2A Gd O2C 74.83(6) . . ?
O2B Gd O2C 76.55(5) . . ?
O1C Gd O2C 71.26(6) . . ?
O2 Gd O2C 138.03(6) . . ?
O1B Gd O1A 71.79(4) . . ?
O2A Gd O1A 70.73(6) . . ?
O2B Gd O1A 134.58(4) . . ?
O1C Gd O1A 145.26(6) . . ?
O2 Gd O1A 74.18(6) . . ?
O2C Gd O1A 125.61(7) . . ?
O1B Gd O1 128.58(4) . . ?
O2A Gd O1 109.49(7) . . ?
O2B Gd O1 157.71(4) . . ?
O1C Gd O1 85.54(6) . . ?
O2 Gd O1 66.13(6) . . ?
O2C Gd O1 86.76(6) . . ?
O1A Gd O1 67.44(6) . . ?
O1B Gd Cu 94.18(2) . . ?
O2A Gd Cu 121.41(5) . . ?
O2B Gd Cu 152.94(2) . . ?
O1C Gd Cu 91.53(4) . . ?
O2 Gd Cu 34.96(5) . . ?
O2C Gd Cu 121.97(4) . . ?
O1A Gd Cu 53.77(4) . . ?
O1 Gd Cu 35.77(4) . . ?
O2 Cu N1 169.13(9) . . ?
O2 Cu N2 93.31(9) . . ?
N1 Cu N2 84.32(10) . . ?
O2 Cu O1 87.46(7) . . ?
N1 Cu O1 95.85(9) . . ?
N2 Cu O1 174.83(9) . . ?
O2 Cu Gd 45.23(5) . . ?
N1 Cu Gd 142.06(7) . . ?
N2 Cu Gd 129.16(7) . . ?
O1 Cu Gd 49.08(5) . . ?
C8 O2 Cu 125.85(16) . . ?
C8 O2 Gd 132.55(15) . . ?
Cu O2 Gd 99.81(8) . . ?
C1 O1 Cu 124.51(16) . . ?
C1 O1 Gd 138.39(16) . . ?
Cu O1 Gd 95.15(7) . . ?
C14 N2 C16 122.6(2) . . ?
C14 N2 Cu 125.4(2) . . ?
C16 N2 Cu 111.5(2) . . ?
C7 N1 C15 121.1(2) . . ?
C7 N1 Cu 124.36(19) . . ?
C15 N1 Cu 113.65(19) . . ?
O1 C1 C2 118.7(2) . . ?
O1 C1 C6 123.6(2) . . ?
C2 C1 C6 117.7(2) . . ?
C3 C2 C1 121.6(3) . . ?
C2 C3 C4 120.9(3) . . ?
C5 C4 C3 118.9(3) . . ?
C4 C5 C6 121.9(3) . . ?
C5 C6 C1 118.9(3) . . ?
C5 C6 C7 116.2(3) . . ?
C1 C6 C7 124.9(2) . . ?
N1 C7 C6 125.9(2) . . ?
O2 C8 C9 118.9(2) . . ?
O2 C8 C13 122.7(3) . . ?
C9 C8 C13 118.4(3) . . ?
C10 C9 C8 121.0(3) . . ?
C9 C10 C11 121.1(3) . . ?
C12 C11 C10 118.8(3) . . ?
C11 C12 C13 122.1(3) . . ?
C12 C13 C8 118.6(3) . . ?
C12 C13 C14 117.6(3) . . ?
C8 C13 C14 123.8(3) . . ?
N2 C14 C13 125.6(2) . . ?
N1 C15 C16 107.1(2) . . ?
N2 C16 C15 107.2(2) . . ?
C2A O1A Gd 125.43(16) . . ?
C4A O2A Gd 133.58(17) . . ?
F1A C1A F3A 106.2(3) . . ?
F1A C1A F2A 107.1(3) . . ?
F3A C1A F2A 105.7(2) . . ?
F1A C1A C2A 111.9(2) . . ?
F3A C1A C2A 110.7(2) . . ?
F2A C1A C2A 114.7(2) . . ?
O1A C2A C3A 129.3(2) . . ?
O1A C2A C1A 112.4(2) . . ?
C3A C2A C1A 118.2(2) . . ?
C2A C3A C4A 122.2(2) . . ?
O2A C4A C3A 122.6(2) . . ?
O2A C4A C5A 115.7(2) . . ?
C3A C4A C5A 121.6(2) . . ?
C15A C5A C35A 109.9(2) . . ?
C15A C5A C25A 109.2(2) . . ?
C35A C5A C25A 109.3(2) . . ?
C15A C5A C4A 106.7(2) . . ?
C35A C5A C4A 113.68(19) . . ?
C25A C5A C4A 107.9(2) . . ?
C2B O1B Gd 135.7 . . ?
C4B O2B Gd 139.56(12) . . ?
F3B C1B F2B 107.2 . . ?
F3B C1B F1B 106.7 . . ?
F2B C1B F1B 106.5 . . ?
F3B C1B C2B 111.5 . . ?
F2B C1B C2B 110.8 . . ?
F1B C1B C2B 113.8 . . ?
O1B C2B C3B 129.0 . . ?
O1B C2B C1B 112.1 . . ?
C3B C2B C1B 118.9 . . ?
C2B C3B C4B 121.99(11) . . ?
O2B C4B C3B 122.5(2) . . ?
O2B C4B C5B 118.2(2) . . ?
C3B C4B C5B 119.3(2) . . ?
C25B C5B C35B 109.8(3) . . ?
C25B C5B C4B 110.1(2) . . ?
C35B C5B C4B 108.7(2) . . ?
C25B C5B C15B 108.3(3) . . ?
C35B C5B C15B 110.1(3) . . ?
C4B C5B C15B 109.8(2) . . ?
C2C O1C Gd 132.12(17) . . ?
C4C O2C Gd 137.77(19) . . ?
F1C C1C F3C 106.7(3) . . ?
F1C C1C F2C 106.4(2) . . ?
F3C C1C F2C 106.0(3) . . ?
F1C C1C C2C 112.4(2) . . ?
F3C C1C C2C 110.6(2) . . ?
F2C C1C C2C 114.3(3) . . ?
O1C C2C C3C 128.6(3) . . ?
O1C C2C C1C 112.8(2) . . ?
C3C C2C C1C 118.6(2) . . ?
C2C C3C C4C 122.8(2) . . ?
O2C C4C C3C 122.7(2) . . ?
O2C C4C C5C 117.1(3) . . ?
C3C C4C C5C 120.1(2) . . ?
C25C C5C C35C 109.5(2) . . ?
C25C C5C C4C 109.8(2) . . ?
C35C C5C C4C 111.3(2) . . ?
C25C C5C C15C 109.6(3) . . ?
C35C C5C C15C 109.2(2) . . ?
C4C C5C C15C 107.4(2) . . ?

loop_
_geom_bond_atom_site_label_1
_geom_bond_atom_site_label_2
_geom_bond_distance
_geom_bond_site_symmetry_2
_geom_bond_publ_flag
Gd O1B 2.3386 . ?
Gd O2A 2.3398(19) . ?
Gd O2B 2.3602 . ?
Gd O1C 2.3675(18) . ?
Gd O2 2.3692(18) . ?
Gd O2C 2.3712(17) . ?
Gd O1A 2.4116(18) . ?
Gd O1 2.4949(17) . ?
Gd Cu 3.2883(5) . ?
Cu O2 1.9123(19) . ?
Cu N1 1.921(2) . ?
Cu N2 1.929(2) . ?
Cu O1 1.9299(18) . ?
O2 C8 1.335(3) . ?
O1 C1 1.338(3) . ?
N2 C14 1.277(4) . ?
N2 C16 1.462(4) . ?
N1 C7 1.284(4) . ?
N1 C15 1.468(4) . ?
C1 C2 1.393(4) . ?
C1 C6 1.419(4) . ?
C2 C3 1.382(4) . ?
C3 C4 1.383(4) . ?
C4 C5 1.363(5) . ?
C5 C6 1.413(4) . ?
C6 C7 1.430(4) . ?
C8 C9 1.394(4) . ?
C8 C13 1.416(4) . ?
C9 C10 1.382(4) . ?
C10 C11 1.385(4) . ?
C11 C12 1.364(5) . ?
C12 C13 1.412(4) . ?
C13 C14 1.435(4) . ?
C15 C16 1.514(4) . ?
O1A C2A 1.262(3) . ?
O2A C4A 1.260(3) . ?
F1A C1A 1.309(3) . ?
F2A C1A 1.324(3) . ?
F3A C1A 1.321(4) . ?
C1A C2A 1.525(4) . ?
C2A C3A 1.372(4) . ?
C3A C4A 1.412(4) . ?
C4A C5A 1.529(4) . ?
C5A C15A 1.527(4) . ?
C5A C35A 1.528(3) . ?
C5A C25A 1.528(4) . ?
O1B C2B 1.2590 . ?
O2B C4B 1.257(3) . ?
F1B C1B 1.3361 . ?
F2B C1B 1.3360 . ?
F3B C1B 1.3309 . ?
C1B C2B 1.5368 . ?
C2B C3B 1.3611 . ?
C3B C4B 1.418(3) . ?
C4B C5B 1.527(4) . ?
C5B C25B 1.522(4) . ?
C5B C35B 1.523(5) . ?
C5B C15B 1.537(4) . ?
O1C C2C 1.269(3) . ?
O2C C4C 1.249(3) . ?
F1C C1C 1.330(3) . ?
F2C C1C 1.340(3) . ?
F3C C1C 1.339(4) . ?
C1C C2C 1.514(4) . ?
C2C C3C 1.380(4) . ?
C3C C4C 1.412(4) . ?
C4C C5C 1.537(4) . ?
C5C C25C 1.521(4) . ?
C5C C35C 1.527(4) . ?
C5C C15C 1.538(4) . ?
